data_4029422
loop_
_publ_author_name
'Gangadhararao, G.'
'Kotikalapudi, Ramesh'
'Nagarjuna Reddy, M.'
'Swamy, K. C. Kumara'

_publ_section_title
;
 Allenylphosphine oxides as simple scaffolds for phosphinoylindoles and
 phosphinoylisocoumarins.
;
_journal_name_full 'Beilstein journal of organic chemistry'
_journal_page_first 996
_journal_page_last 1005
_journal_paper_doi 10.3762/bjoc.10.99
_journal_volume 10
_journal_year 2014
_chemical_formula_sum 'C22 H20 N O P'
_chemical_formula_weight 345.36
_chemical_name_systematic
; 
 ? 
;
_space_group_IT_number 56
_symmetry_cell_setting orthorhombic
_symmetry_space_group_name_Hall '-P 2ab 2ac'
_symmetry_space_group_name_H-M 'P c c n'
_atom_sites_solution_hydrogens geom
_atom_sites_solution_primary direct
_atom_sites_solution_secondary difmap
_audit_creation_method SHELXL-97
_cell_angle_alpha 90.00
_cell_angle_beta 90.00
_cell_angle_gamma 90.00
_cell_formula_units_Z 8
_cell_length_a 11.2497(6)
_cell_length_b 21.1287(9)
_cell_length_c 15.2880(6)
_cell_measurement_reflns_used 3746
_cell_measurement_temperature 293(2)
_cell_measurement_theta_max 28.9440
_cell_measurement_theta_min 3.2720
_cell_volume 3633.8(3)
_computing_cell_refinement 'CrysAlisPro, Oxford Diffraction Ltd.'
_computing_data_collection 'CrysAlisPro, Oxford Diffraction Ltd.'
_computing_data_reduction 'CrysAlisPro, Oxford Diffraction Ltd.'
_computing_structure_refinement 'SHELXL-97 (Sheldrick, 1997)'
_computing_structure_solution 'SHELXS-97 (Sheldrick, 1990)'
_diffrn_ambient_temperature 293(2)
_diffrn_measured_fraction_theta_full 0.999
_diffrn_measured_fraction_theta_max 0.999
_diffrn_measurement_device_type 'CCD area detector'
_diffrn_measurement_method 'phi and omega scans'
_diffrn_radiation_monochromator graphite
_diffrn_radiation_source 'fine-focus sealed tube'
_diffrn_radiation_type MoK\a
_diffrn_radiation_wavelength 0.71073
_diffrn_reflns_av_R_equivalents 0.0218
_diffrn_reflns_av_sigmaI/netI 0.0223
_diffrn_reflns_limit_h_max 13
_diffrn_reflns_limit_h_min -8
_diffrn_reflns_limit_k_max 23
_diffrn_reflns_limit_k_min -25
_diffrn_reflns_limit_l_max 12
_diffrn_reflns_limit_l_min -18
_diffrn_reflns_number 9322
_diffrn_reflns_theta_full 25.00
_diffrn_reflns_theta_max 25.00
_diffrn_reflns_theta_min 2.83
_diffrn_standards_decay_% none
_diffrn_standards_interval_count 'not applicable'
_diffrn_standards_interval_time 'not applicable'
_diffrn_standards_number 'not applicable'
_exptl_absorpt_coefficient_mu 0.160
_exptl_absorpt_correction_T_max 0.9687
_exptl_absorpt_correction_T_min 0.9595
_exptl_absorpt_correction_type empirical
_exptl_absorpt_process_details 'CrysAlisPro, Oxford Diffraction Ltd.'
_exptl_crystal_colour colourless
_exptl_crystal_density_diffrn 1.263
_exptl_crystal_density_method 'not measured'
_exptl_crystal_description blocks
_exptl_crystal_F_000 1456
_exptl_crystal_size_max 0.26
_exptl_crystal_size_mid 0.24
_exptl_crystal_size_min 0.20
_refine_diff_density_max 0.339
_refine_diff_density_min -0.296
_refine_diff_density_rms 0.040
_refine_ls_extinction_method none
_refine_ls_goodness_of_fit_ref 1.085
_refine_ls_hydrogen_treatment mixed
_refine_ls_matrix_type full
_refine_ls_number_parameters 231
_refine_ls_number_reflns 3205
_refine_ls_number_restraints 0
_refine_ls_restrained_S_all 1.085
_refine_ls_R_factor_all 0.0537
_refine_ls_R_factor_gt 0.0430
_refine_ls_shift/su_max 0.000
_refine_ls_shift/su_mean 0.000
_refine_ls_structure_factor_coef Fsqd
_refine_ls_weighting_details 'calc w=1/[\s^2^(Fo^2^)+(0.0476P)^2^+1.9293P] where P=(Fo^2^+2Fc^2^)/3'
_refine_ls_weighting_scheme calc
_refine_ls_wR_factor_gt 0.1076
_refine_ls_wR_factor_ref 0.1141
_reflns_number_gt 2672
_reflns_number_total 3205
_reflns_threshold_expression >2sigma(I)
_cod_data_source_file 1860-5397-10-99-S2.cif
_cod_data_source_block compound-9
_cod_depositor_comments
;
The following automatic conversions were performed:

'_symmetry_cell_setting' value 'Orthorhombic' changed to
'orthorhombic' according to
/usr/data/users/saulius/crontab/automatic-downloads/current/Beilstein/lib/dictionaries/cif_core.dic
dictionary named 'cif_core.dic' version 2.4.2 from 2011-04-26.

Automatic conversion script
Id: cif_fix_values 2281 2013-09-26 08:29:07Z andrius 

 Adding full bibliography for 4029421--4029424.cif.
;
_cod_original_sg_symbol_H-M Pccn
_cod_database_code 4029422

loop_
_symmetry_equiv_pos_as_xyz
'x, y, z'
'-x+1/2, -y+1/2, z'
'-x, y+1/2, -z+1/2'
'x+1/2, -y, -z+1/2'
'-x, -y, -z'
'x-1/2, y-1/2, -z'
'x, -y-1/2, z-1/2'
'-x-1/2, y, z-1/2'

loop_
_atom_site_label
_atom_site_type_symbol
_atom_site_fract_x
_atom_site_fract_y
_atom_site_fract_z
_atom_site_U_iso_or_equiv
_atom_site_adp_type
_atom_site_occupancy
_atom_site_symmetry_multiplicity
_atom_site_calc_flag
_atom_site_refinement_flags
P1 P -0.00616(4) 0.38329(2) 0.21269(3) 0.02960(16) Uani 1 1 d .
O1 O -0.06343(12) 0.42401(6) 0.28043(8) 0.0387(3) Uani 1 1 d .
C7 C -0.09583(18) 0.38147(9) 0.11457(12) 0.0339(4) Uani 1 1 d .
N1 N 0.30328(16) 0.46749(9) 0.18054(11) 0.0393(4) Uani 1 1 d .
C13 C 0.13664(17) 0.41007(9) 0.18082(12) 0.0314(4) Uani 1 1 d .
C14 C 0.20814(17) 0.39125(9) 0.10631(12) 0.0337(4) Uani 1 1 d .
C20 C 0.19943(18) 0.45715(9) 0.22374(12) 0.0339(4) Uani 1 1 d .
C19 C 0.31150(18) 0.42863(9) 0.10886(13) 0.0363(5) Uani 1 1 d .
C15 C 0.1957(2) 0.34751(10) 0.03830(14) 0.0449(5) Uani 1 1 d .
H15 H 0.1285 0.3221 0.0346 0.054 Uiso 1 1 calc R
C8 C -0.1880(2) 0.33878(11) 0.10447(15) 0.0488(6) Uani 1 1 d .
H8 H -0.1961 0.3053 0.1435 0.059 Uiso 1 1 calc R
C10 C -0.2574(2) 0.39455(12) -0.02133(15) 0.0545(6) Uani 1 1 d .
H10 H -0.3123 0.3994 -0.0663 0.065 Uiso 1 1 calc R
C1 C 0.00409(17) 0.30324(9) 0.25338(13) 0.0330(4) Uani 1 1 d .
C17 C 0.3862(2) 0.38046(13) -0.01868(16) 0.0564(6) Uani 1 1 d .
H17 H 0.4450 0.3760 -0.0610 0.068 Uiso 1 1 calc R
C21 C 0.1688(2) 0.49830(10) 0.29955(13) 0.0450(5) Uani 1 1 d .
H21A H 0.2397 0.5063 0.3339 0.054 Uiso 1 1 calc R
H21B H 0.1118 0.4767 0.3366 0.054 Uiso 1 1 calc R
C18 C 0.4008(2) 0.42393(11) 0.04670(14) 0.0481(6) Uani 1 1 d .
H18 H 0.4682 0.4494 0.0494 0.058 Uiso 1 1 calc R
C9 C -0.2684(2) 0.34566(12) 0.03635(16) 0.0597(7) Uani 1 1 d .
H9 H -0.3302 0.3168 0.0300 0.072 Uiso 1 1 calc R
C12 C -0.0855(2) 0.42991(11) 0.05442(14) 0.0480(6) Uani 1 1 d .
H12 H -0.0232 0.4586 0.0596 0.058 Uiso 1 1 calc R
C22 C 0.1165(3) 0.56078(11) 0.26902(17) 0.0595(7) Uani 1 1 d .
H22A H 0.1739 0.5829 0.2340 0.089 Uiso 1 1 calc R
H22B H 0.0960 0.5861 0.3189 0.089 Uiso 1 1 calc R
H22C H 0.0464 0.5528 0.2349 0.089 Uiso 1 1 calc R
C6 C 0.0877(3) 0.26041(11) 0.22656(17) 0.0652(8) Uani 1 1 d .
H6 H 0.1398 0.2711 0.1817 0.078 Uiso 1 1 calc R
C16 C 0.2847(2) 0.34273(12) -0.02299(15) 0.0560(6) Uani 1 1 d .
H16 H 0.2770 0.3137 -0.0683 0.067 Uiso 1 1 calc R
C11 C -0.1655(2) 0.43649(12) -0.01308(15) 0.0557(6) Uani 1 1 d .
H11 H -0.1571 0.4694 -0.0530 0.067 Uiso 1 1 calc R
C2 C -0.0718(2) 0.28527(11) 0.31893(16) 0.0603(7) Uani 1 1 d .
H2 H -0.1305 0.3131 0.3377 0.072 Uiso 1 1 calc R
C5 C 0.0959(3) 0.20129(13) 0.2653(2) 0.0797(9) Uani 1 1 d .
H5 H 0.1531 0.1727 0.2462 0.096 Uiso 1 1 calc R
C3 C -0.0622(3) 0.22619(12) 0.35756(18) 0.0752(9) Uani 1 1 d .
H3 H -0.1140 0.2149 0.4024 0.090 Uiso 1 1 calc R
C4 C 0.0216(3) 0.18503(11) 0.33061(18) 0.0634(7) Uani 1 1 d .
H4 H 0.0281 0.1455 0.3570 0.076 Uiso 1 1 calc R
H1D H 0.352(2) 0.4967(11) 0.1941(14) 0.045(6) Uiso 1 1 d .

loop_
_atom_site_aniso_label
_atom_site_aniso_U_11
_atom_site_aniso_U_22
_atom_site_aniso_U_33
_atom_site_aniso_U_23
_atom_site_aniso_U_13
_atom_site_aniso_U_12
P1 0.0286(3) 0.0281(3) 0.0321(3) -0.00131(19) -0.0003(2) 0.0009(2)
O1 0.0373(8) 0.0381(7) 0.0406(7) -0.0060(6) 0.0014(6) 0.0060(6)
C7 0.0302(10) 0.0355(10) 0.0359(10) -0.0031(8) -0.0003(8) 0.0022(9)
N1 0.0343(9) 0.0395(10) 0.0441(10) -0.0002(8) -0.0050(8) -0.0100(8)
C13 0.0311(10) 0.0296(10) 0.0334(9) 0.0010(8) -0.0034(8) -0.0003(8)
C14 0.0312(10) 0.0344(10) 0.0355(10) 0.0024(8) -0.0013(9) 0.0008(9)
C20 0.0361(11) 0.0325(10) 0.0333(10) 0.0024(8) -0.0054(9) -0.0014(9)
C19 0.0327(11) 0.0369(11) 0.0394(11) 0.0045(9) -0.0026(9) -0.0002(9)
C15 0.0444(12) 0.0457(13) 0.0447(12) -0.0078(10) 0.0029(10) -0.0062(10)
C8 0.0513(14) 0.0457(13) 0.0493(13) 0.0005(10) -0.0091(11) -0.0107(11)
C10 0.0482(14) 0.0696(16) 0.0457(12) -0.0082(12) -0.0154(12) 0.0076(13)
C1 0.0354(11) 0.0301(10) 0.0335(10) -0.0001(8) -0.0016(8) -0.0014(9)
C17 0.0478(14) 0.0716(17) 0.0498(13) 0.0004(12) 0.0142(12) 0.0030(13)
C21 0.0491(13) 0.0482(12) 0.0376(11) -0.0078(9) -0.0035(10) -0.0121(11)
C18 0.0359(12) 0.0568(14) 0.0515(13) 0.0078(11) 0.0043(10) -0.0062(11)
C9 0.0537(15) 0.0650(16) 0.0604(15) -0.0098(13) -0.0188(13) -0.0158(13)
C12 0.0426(13) 0.0511(13) 0.0501(13) 0.0094(10) -0.0106(11) -0.0080(11)
C22 0.0659(17) 0.0464(14) 0.0661(15) -0.0124(12) 0.0116(14) -0.0015(12)
C6 0.0738(18) 0.0459(14) 0.0759(17) 0.0158(12) 0.0352(15) 0.0174(13)
C16 0.0585(16) 0.0629(16) 0.0465(13) -0.0126(11) 0.0107(12) -0.0011(13)
C11 0.0550(15) 0.0640(15) 0.0481(13) 0.0119(12) -0.0106(12) 0.0008(13)
C2 0.0739(18) 0.0438(13) 0.0633(15) 0.0041(11) 0.0284(14) 0.0030(13)
C5 0.093(2) 0.0465(15) 0.100(2) 0.0153(15) 0.0266(19) 0.0257(16)
C3 0.108(3) 0.0515(15) 0.0660(17) 0.0154(13) 0.0314(17) -0.0106(17)
C4 0.091(2) 0.0350(12) 0.0644(16) 0.0108(11) -0.0059(15) -0.0048(14)

loop_
_atom_type_symbol
_atom_type_description
_atom_type_scat_dispersion_real
_atom_type_scat_dispersion_imag
_atom_type_scat_source
C C 0.0033 0.0016 'International Tables Vol C Tables 4.2.6.8 and 6.1.1.4'
H H 0.0000 0.0000 'International Tables Vol C Tables 4.2.6.8 and 6.1.1.4'
N N 0.0061 0.0033 'International Tables Vol C Tables 4.2.6.8 and 6.1.1.4'
O O 0.0106 0.0060 'International Tables Vol C Tables 4.2.6.8 and 6.1.1.4'
P P 0.1023 0.0942 'International Tables Vol C Tables 4.2.6.8 and 6.1.1.4'

loop_
_geom_angle_atom_site_label_1
_geom_angle_atom_site_label_2
_geom_angle_atom_site_label_3
_geom_angle
O1 P1 C13 113.46(9)
O1 P1 C1 109.17(9)
C13 P1 C1 109.63(9)
O1 P1 C7 110.31(8)
C13 P1 C7 106.53(9)
C1 P1 C7 107.54(9)
C12 C7 C8 118.19(19)
C12 C7 P1 119.31(16)
C8 C7 P1 121.66(16)
C20 N1 C19 110.46(17)
C20 N1 H1D 123.3(15)
C19 N1 H1D 125.9(15)
C20 C13 C14 106.62(17)
C20 C13 P1 124.16(15)
C14 C13 P1 129.16(14)
C15 C14 C19 118.32(19)
C15 C14 C13 135.24(19)
C19 C14 C13 106.43(17)
N1 C20 C13 108.87(17)
N1 C20 C21 118.88(18)
C13 C20 C21 132.05(19)
N1 C19 C18 129.7(2)
N1 C19 C14 107.61(18)
C18 C19 C14 122.69(19)
C16 C15 C14 118.9(2)
C16 C15 H15 120.6
C14 C15 H15 120.6
C7 C8 C9 120.3(2)
C7 C8 H8 119.8
C9 C8 H8 119.8
C9 C10 C11 120.0(2)
C9 C10 H10 120.0
C11 C10 H10 120.0
C6 C1 C2 117.7(2)
C6 C1 P1 124.06(16)
C2 C1 P1 118.14(16)
C18 C17 C16 121.2(2)
C18 C17 H17 119.4
C16 C17 H17 119.4
C20 C21 C22 110.98(18)
C20 C21 H21A 109.4
C22 C21 H21A 109.4
C20 C21 H21B 109.4
C22 C21 H21B 109.4
H21A C21 H21B 108.0
C17 C18 C19 117.5(2)
C17 C18 H18 121.3
C19 C18 H18 121.3
C10 C9 C8 120.3(2)
C10 C9 H9 119.8
C8 C9 H9 119.8
C11 C12 C7 121.2(2)
C11 C12 H12 119.4
C7 C12 H12 119.4
C21 C22 H22A 109.5
C21 C22 H22B 109.5
H22A C22 H22B 109.5
C21 C22 H22C 109.5
H22A C22 H22C 109.5
H22B C22 H22C 109.5
C1 C6 C5 120.9(2)
C1 C6 H6 119.5
C5 C6 H6 119.5
C15 C16 C17 121.5(2)
C15 C16 H16 119.3
C17 C16 H16 119.3
C10 C11 C12 119.9(2)
C10 C11 H11 120.1
C12 C11 H11 120.1
C1 C2 C3 120.9(2)
C1 C2 H2 119.6
C3 C2 H2 119.6
C4 C5 C6 120.4(3)
C4 C5 H5 119.8
C6 C5 H5 119.8
C4 C3 C2 120.4(2)
C4 C3 H3 119.8
C2 C3 H3 119.8
C5 C4 C3 119.8(2)
C5 C4 H4 120.1
C3 C4 H4 120.1

loop_
_geom_bond_atom_site_label_1
_geom_bond_atom_site_label_2
_geom_bond_distance
P1 O1 1.4926(14)
P1 C13 1.771(2)
P1 C1 1.8059(19)
P1 C7 1.808(2)
C7 C12 1.381(3)
C7 C8 1.383(3)
N1 C20 1.360(3)
N1 C19 1.372(3)
N1 H1D 0.85(2)
C13 C20 1.385(3)
C13 C14 1.450(3)
C14 C15 1.398(3)
C14 C19 1.406(3)
C20 C21 1.489(3)
C19 C18 1.387(3)
C15 C16 1.375(3)
C15 H15 0.9300
C8 C9 1.387(3)
C8 H8 0.9300
C10 C9 1.364(3)
C10 C11 1.367(3)
C10 H10 0.9300
C1 C6 1.368(3)
C1 C2 1.370(3)
C17 C18 1.367(3)
C17 C16 1.394(3)
C17 H17 0.9300
C21 C22 1.519(3)
C21 H21A 0.9700
C21 H21B 0.9700
C18 H18 0.9300
C9 H9 0.9300
C12 C11 1.377(3)
C12 H12 0.9300
C22 H22A 0.9600
C22 H22B 0.9600
C22 H22C 0.9600
C6 C5 1.386(4)
C6 H6 0.9300
C16 H16 0.9300
C11 H11 0.9300
C2 C3 1.385(3)
C2 H2 0.9300
C5 C4 1.347(4)
C5 H5 0.9300
C3 C4 1.347(4)
C3 H3 0.9300
C4 H4 0.9300
